data_1527514
loop_
_publ_author_name
'Hoggins, J.T.'
'Rendon-Diazmiron, L.E.'
'Steinfink, H.'

_publ_section_title
;
 Crystal structure, Moessbauer, and magnetic behavior of mixed valence
 compounds in the Ba-Fe-S system: Ba3 (Ba1-x Alx) Fe2 S6 (S1-y (S2)y)
;
_journal_name_full 'Journal of Solid State Chemistry'
_journal_page_first 79
_journal_page_last 90
_journal_volume 21
_journal_year 1977
_chemical_formula_sum 'Al0.4 Ba3.6 Fe2 S7.4'
_chemical_name_systematic 'Ba3 (Ba0.6 Al0.4) Fe2 S6 (S0.6 (S2)0.4)'
_space_group_IT_number 2
_symmetry_space_group_name_Hall '-P 1 (-x,-1/2*y+1/2*z,1/2*y+1/2*z)'
_symmetry_space_group_name_H-M 'A -1'
_cell_angle_alpha 91.11
_cell_angle_beta 105.04
_cell_angle_gamma 90.9
_cell_formula_units_Z 4
_cell_length_a 8.993
_cell_length_b 6.78
_cell_length_c 24.7
_cell_volume 1453.825
_citation_journal_id_ASTM JSSCBI
_cod_data_source_file Hoggins_JSSCBI_1977_1143.cif
_cod_data_source_block Al0.4Ba3.6Fe2S7.4
_cod_original_sg_symbol_H-M 'P -1 (-a,-b+c,b+c)'
_cod_database_code 1527514

loop_
_symmetry_equiv_pos_as_xyz
x,y,z
-x,-y,-z
x,y+1/2,z+1/2
-x,-y+1/2,-z+1/2

loop_
_atom_site_label
_atom_site_type_symbol
_atom_site_fract_x
_atom_site_fract_y
_atom_site_fract_z
_atom_site_occupancy
_atom_site_U_iso_or_equiv
S7 S 0.5714 0.4589 0.1404 0.6 0.0
S5 S 0.8832 0.978 0.1709 1 0.0
S1 S 0.1662 0.0009 0.0767 1 0.0
Ba1 Ba 0.8016 0.997 0.0426 1 0.0
S2 S 0.8673 0.5034 0.0551 1 0.0
Al1 Al 0.5407 0.1937 0.1889 0.2 0.0
S8 S 0.576 0.3438 0.1246 0.4 0.0
S6 S 0.4858 0.7472 0.0206 1 0.0
Fe2 Fe 0.6157 0.475 0.0512 1 0.0
Ba2 Ba 0.2276 0.4991 0.0898 1 0.0
S9 S 0.5413 0.4953 0.1896 0.4 0.0
Ba4 Ba 0.5414 0.9969 0.1903 0.6 0.0
Fe1 Fe 0.1295 0.9927 0.164 1 0.0
S4 S 0.2546 0.737 0.2077 1 0.0
Al2 Al 0.5418 0.797 0.1888 0.2 0.0
S3 S 0.2451 0.2596 0.2103 1 0.0
Ba3 Ba 0.9203 0.4916 0.197 1 0.0
